data_4082145
loop_
_publ_author_name
'Smith, Elizabeth J.'
'Johnson, David G.'
'Thatcher, Robert J.'
'Whitwood, Adrian C.'
'Lynam, Jason M.'

_publ_section_title
;
 Mapping the Elimination of Water from Hydroxyvinylidene Complexes of
 Ruthenium(II): Access to Allenylidene and Vinylvinylidene Complexes in a
 Stepwise Fashion
;
_journal_issue 24
_journal_name_full Organometallics
_journal_page_first 7407
_journal_paper_doi 10.1021/om4009247
_journal_volume 32
_journal_year 2013
_chemical_formula_moiety 'C55 H46 O4 P2 Ru, 0.5(C4 H10 O)'
_chemical_formula_sum 'C57 H51 O4.5 P2 Ru'
_chemical_formula_weight 970.99
_chemical_name_systematic
;
 ? 
;
_space_group_crystal_system triclinic
_space_group_IT_number 2
_space_group_name_Hall '-P 1'
_space_group_name_H-M_alt 'P -1'
_symmetry_space_group_name_Hall '-P 1'
_symmetry_space_group_name_H-M 'P -1'
_atom_sites_solution_hydrogens geom
_atom_sites_solution_primary iterative
_atom_sites_solution_secondary difmap
_audit_creation_date 2012-08-23
_audit_creation_method
;
  Olex2 1.2
  (compiled May  9 2012 12:37:22, GUI svn.r4230)
;
_cell_angle_alpha 105.546(2)
_cell_angle_beta 105.975(3)
_cell_angle_gamma 100.147(2)
_cell_formula_units_Z 2
_cell_length_a 11.1443(3)
_cell_length_b 13.0096(3)
_cell_length_c 18.0739(6)
_cell_measurement_reflns_used 21961
_cell_measurement_temperature 110.00(10)
_cell_measurement_theta_max 32.1999
_cell_measurement_theta_min 2.9174
_cell_volume 2337.01(13)
_computing_cell_refinement
;
CrysAlisPro, Agilent Technologies,
Version 1.171.35.21 (release 20-01-2012 CrysAlis171 .NET)
(compiled Jan 23 2012,18:06:46)
;
_computing_data_collection
;
CrysAlisPro, Agilent Technologies,
Version 1.171.35.21 (release 20-01-2012 CrysAlis171 .NET)
(compiled Jan 23 2012,18:06:46)
;
_computing_data_reduction
;
CrysAlisPro, Agilent Technologies,
Version 1.171.35.21 (release 20-01-2012 CrysAlis171 .NET)
(compiled Jan 23 2012,18:06:46)
;
_computing_molecular_graphics
;
O. V. Dolomanov, L. J. Bourhis, R. J. Gildea, J. A. K. Howard and H. Puschmann,
OLEX2: a complete structure solution, refinement and analysis program.
J. Appl. Cryst. (2009). 42, 339-341.
;
_computing_publication_material
;
O. V. Dolomanov, L. J. Bourhis, R. J. Gildea, J. A. K. Howard and H. Puschmann,
OLEX2: a complete structure solution, refinement and analysis program.
J. Appl. Cryst. (2009). 42, 339-341.
;
_computing_structure_refinement
;
SHELXL, G.M. Sheldrick, Acta Cryst.
(2008). A64, 112-122
;
_computing_structure_solution 'J. Appl. Cryst. (2007) 40, 786-790'
_diffrn_ambient_temperature 110.00(10)
_diffrn_detector_area_resol_mean 16.1450
_diffrn_measured_fraction_theta_full 0.998
_diffrn_measured_fraction_theta_max 0.907
_diffrn_measurement_details
;
  1 omega  -94.00  -64.00   1.0000   15.0000
omega____ theta____ kappa____ phi______ frames
    -      -25.1672 -178.0000   30.0000 30

  2 omega  -44.00  -13.00   1.0000   15.0000
omega____ theta____ kappa____ phi______ frames
    -      -25.1672  -79.0000  170.0000 31

  3 omega   -3.00   44.00   1.0000   15.0000
omega____ theta____ kappa____ phi______ frames
    -       26.4172   79.0000    9.0000 47

  4 omega  -37.00   36.00   1.0000   15.0000
omega____ theta____ kappa____ phi______ frames
    -       26.4172  -57.0000   30.0000 73

  5 omega    0.00   33.00   1.0000   15.0000
omega____ theta____ kappa____ phi______ frames
    -       26.4172   79.0000  114.0000 33

  6 omega  -20.00   66.00   1.0000   15.0000
omega____ theta____ kappa____ phi______ frames
    -       26.4172  -99.0000  -90.0000 86

  7 omega  -38.00   92.00   1.0000   15.0000
omega____ theta____ kappa____ phi______ frames
    -       26.4172    0.0000 -120.0000 130

  8 omega    1.00   99.00   1.0000   15.0000
omega____ theta____ kappa____ phi______ frames
    -       26.4172   37.0000  120.0000 98

  9 omega   -4.00   97.00   1.0000   15.0000
omega____ theta____ kappa____ phi______ frames
    -       26.4172   77.0000 -150.0000 101

 10 omega  -18.00   99.00   1.0000   15.0000
omega____ theta____ kappa____ phi______ frames
    -       26.4172   19.0000   30.0000 117
;
_diffrn_measurement_device_type 'SuperNova, Single source at offset), Eos'
_diffrn_measurement_method '\w scans'
_diffrn_orient_matrix_UB_11 -0.0449883000
_diffrn_orient_matrix_UB_12 -0.0526527000
_diffrn_orient_matrix_UB_13 -0.0224005000
_diffrn_orient_matrix_UB_21 0.0316037000
_diffrn_orient_matrix_UB_22 -0.0079670000
_diffrn_orient_matrix_UB_23 -0.0293819000
_diffrn_orient_matrix_UB_31 0.0412840000
_diffrn_orient_matrix_UB_32 -0.0248667000
_diffrn_orient_matrix_UB_33 0.0226073000
_diffrn_radiation_monochromator mirror
_diffrn_radiation_type 'Mo K\a'
_diffrn_radiation_wavelength 0.7107
_diffrn_reflns_av_R_equivalents 0.0273
_diffrn_reflns_av_unetI/netI 0.0325
_diffrn_reflns_limit_h_max 15
_diffrn_reflns_limit_h_min -16
_diffrn_reflns_limit_k_max 19
_diffrn_reflns_limit_k_min -19
_diffrn_reflns_limit_l_max 26
_diffrn_reflns_limit_l_min -26
_diffrn_reflns_number 43066
_diffrn_reflns_theta_full 25.00
_diffrn_reflns_theta_max 32.27
_diffrn_reflns_theta_min 2.92
_diffrn_source 'SuperNova (Mo) X-ray Source'
_exptl_absorpt_coefficient_mu 0.453
_exptl_absorpt_correction_T_max 0.909
_exptl_absorpt_correction_T_min 0.848
_exptl_absorpt_correction_type analytical
_exptl_absorpt_process_details
;
CrysAlisPro, Agilent Technologies,
Version 1.171.35.21 (release 20-01-2012 CrysAlis171 .NET)
(compiled Jan 23 2012,18:06:46)
Analytical numeric absorption correction using a multifaceted crystal
            model based on expressions derived by R.C. Clark & J.S. Reid.
(Clark, R. C. & Reid, J. S. (1995). Acta Cryst. A51, 887-897)
;
_exptl_crystal_colour yellow
_exptl_crystal_colour_primary yellow
_exptl_crystal_density_diffrn 1.380
_exptl_crystal_density_method 'not measured'
_exptl_crystal_description block
_exptl_crystal_F_000 1006
_exptl_crystal_recrystallization_method ether
_exptl_crystal_size_max 0.2586
_exptl_crystal_size_mid 0.1761
_exptl_crystal_size_min 0.137
_refine_diff_density_max 0.509
_refine_diff_density_min -0.819
_refine_diff_density_rms 0.069
_refine_ls_extinction_method none
_refine_ls_goodness_of_fit_ref 1.040
_refine_ls_hydrogen_treatment constr
_refine_ls_matrix_type full
_refine_ls_number_parameters 608
_refine_ls_number_reflns 15076
_refine_ls_number_restraints 0
_refine_ls_restrained_S_all 1.040
_refine_ls_R_factor_all 0.0365
_refine_ls_R_factor_gt 0.0295
_refine_ls_shift/su_max 0.002
_refine_ls_shift/su_mean 0.000
_refine_ls_structure_factor_coef Fsqd
_refine_ls_weighting_details 'calc w=1/[\s^2^(Fo^2^)+(0.0261P)^2^+1.3875P] where P=(Fo^2^+2Fc^2^)/3'
_refine_ls_weighting_scheme calc
_refine_ls_wR_factor_gt 0.0676
_refine_ls_wR_factor_ref 0.0719
_reflns_number_gt 13255
_reflns_number_total 15076
_reflns_threshold_expression >2sigma(I)
_cod_data_source_file om4009247_si_001.cif
_cod_data_source_block '[5].Et2O'
_cod_original_cell_volume 2337.02(11)
_cod_original_formula_sum 'C57 H51 O4.5 P2 Ru1'
_cod_database_code 4082145
_chemical_oxdiff_formula 'C55 H46 O4 P2 Ru1'
_reflns_odcompleteness_completeness 99.89
_reflns_odcompleteness_iscentric 1
_reflns_odcompleteness_theta 30.01

loop_
_space_group_symop_id
_space_group_symop_operation_xyz
1 'x, y, z'
2 '-x, -y, -z'

loop_
_atom_site_label
_atom_site_type_symbol
_atom_site_fract_x
_atom_site_fract_y
_atom_site_fract_z
_atom_site_U_iso_or_equiv
_atom_site_adp_type
_atom_site_occupancy
_atom_site_symmetry_multiplicity
_atom_site_calc_flag
_atom_site_refinement_flags
_atom_site_disorder_assembly
_atom_site_disorder_group
C1 C 0.59150(14) 0.19602(12) 0.71832(9) 0.0177(3) Uani 1 1 d . . .
C2 C 0.47727(17) 0.22654(14) 0.67257(12) 0.0325(4) Uani 1 1 d . . .
H2A H 0.4849 0.2296 0.6204 0.049 Uiso 1 1 calc R . .
H2B H 0.4746 0.2992 0.7050 0.049 Uiso 1 1 calc R . .
H2C H 0.3975 0.1708 0.6624 0.049 Uiso 1 1 calc R . .
C3 C 0.96952(13) 0.26581(12) 0.94071(8) 0.0180(3) Uani 1 1 d . . .
C4 C 1.09923(15) 0.30365(15) 1.00779(10) 0.0299(4) Uani 1 1 d . . .
H4A H 1.0869 0.2994 1.0586 0.045 Uiso 1 1 calc R . .
H4B H 1.1415 0.3803 1.0155 0.045 Uiso 1 1 calc R . .
H4C H 1.1536 0.2558 0.9929 0.045 Uiso 1 1 calc R . .
C5 C 0.77154(13) -0.02464(11) 0.75400(8) 0.0143(2) Uani 1 1 d . . .
C6 C 0.75191(13) -0.12692(11) 0.71806(9) 0.0173(3) Uani 1 1 d . . .
C7 C 0.72922(13) -0.23657(11) 0.67802(9) 0.0166(2) Uani 1 1 d . . .
C8 C 0.73383(15) -0.27397(11) 0.59352(9) 0.0187(3) Uani 1 1 d . . .
C9 C 0.63610(16) -0.36281(13) 0.53199(10) 0.0249(3) Uani 1 1 d . . .
H9 H 0.5657 -0.3989 0.5440 0.030 Uiso 1 1 calc R . .
C10 C 0.64094(18) -0.39885(15) 0.45343(10) 0.0312(4) Uani 1 1 d . . .
H10 H 0.5735 -0.4586 0.4120 0.037 Uiso 1 1 calc R . .
C11 C 0.7438(2) -0.34785(15) 0.43547(11) 0.0338(4) Uani 1 1 d . . .
H11 H 0.7484 -0.3737 0.3822 0.041 Uiso 1 1 calc R . .
C12 C 0.8399(2) -0.25888(16) 0.49565(12) 0.0373(4) Uani 1 1 d . . .
H12 H 0.9105 -0.2235 0.4834 0.045 Uiso 1 1 calc R . .
C13 C 0.83386(18) -0.22091(14) 0.57374(11) 0.0297(4) Uani 1 1 d . . .
H13 H 0.8987 -0.1581 0.6139 0.036 Uiso 1 1 calc R . .
C14 C 0.70304(13) -0.32040(11) 0.71732(9) 0.0166(2) Uani 1 1 d . . .
C15 C 0.72328(16) -0.42534(12) 0.68977(10) 0.0229(3) Uani 1 1 d . . .
H15 H 0.7504 -0.4444 0.6437 0.027 Uiso 1 1 calc R . .
C16 C 0.70402(17) -0.50159(12) 0.72920(11) 0.0261(3) Uani 1 1 d . . .
H16 H 0.7197 -0.5718 0.7105 0.031 Uiso 1 1 calc R . .
C17 C 0.66213(16) -0.47605(13) 0.79557(10) 0.0242(3) Uani 1 1 d . . .
H17 H 0.6478 -0.5289 0.8219 0.029 Uiso 1 1 calc R . .
C18 C 0.64127(16) -0.37268(13) 0.82337(9) 0.0227(3) Uani 1 1 d . . .
H18 H 0.6120 -0.3549 0.8687 0.027 Uiso 1 1 calc R . .
C19 C 0.66293(14) -0.29519(12) 0.78524(9) 0.0197(3) Uani 1 1 d . . .
H19 H 0.6503 -0.2241 0.8056 0.024 Uiso 1 1 calc R . .
C20 C 1.01633(13) 0.30735(11) 0.76242(8) 0.0150(2) Uani 1 1 d . . .
C21 C 0.98803(15) 0.39120(12) 0.81582(9) 0.0204(3) Uani 1 1 d . . .
H21 H 0.9054 0.3791 0.8221 0.024 Uiso 1 1 calc R . .
C22 C 1.08063(16) 0.49277(12) 0.86002(10) 0.0253(3) Uani 1 1 d . . .
H22 H 1.0618 0.5489 0.8975 0.030 Uiso 1 1 calc R . .
C23 C 1.19995(16) 0.51178(12) 0.84929(10) 0.0239(3) Uani 1 1 d . . .
H23 H 1.2629 0.5810 0.8793 0.029 Uiso 1 1 calc R . .
C24 C 1.22757(15) 0.43007(13) 0.79487(10) 0.0244(3) Uani 1 1 d . . .
H24 H 1.3088 0.4439 0.7868 0.029 Uiso 1 1 calc R . .
C25 C 1.13687(14) 0.32775(12) 0.75197(9) 0.0214(3) Uani 1 1 d . . .
H25 H 1.1570 0.2715 0.7154 0.026 Uiso 1 1 calc R . .
C26 C 0.99999(12) 0.08322(11) 0.68487(8) 0.0140(2) Uani 1 1 d . . .
C27 C 1.03311(14) 0.07160(12) 0.61425(8) 0.0182(3) Uani 1 1 d . . .
H27 H 0.9933 0.1029 0.5753 0.022 Uiso 1 1 calc R . .
C28 C 1.12348(14) 0.01488(13) 0.60084(9) 0.0219(3) Uani 1 1 d . . .
H28 H 1.1466 0.0085 0.5533 0.026 Uiso 1 1 calc R . .
C29 C 1.18028(15) -0.03272(13) 0.65680(9) 0.0232(3) Uani 1 1 d . . .
H29 H 1.2416 -0.0723 0.6473 0.028 Uiso 1 1 calc R . .
C30 C 1.14732(14) -0.02232(13) 0.72669(9) 0.0217(3) Uani 1 1 d . . .
H30 H 1.1858 -0.0553 0.7648 0.026 Uiso 1 1 calc R . .
C31 C 1.05823(13) 0.03620(12) 0.74112(8) 0.0172(3) Uani 1 1 d . . .
H31 H 1.0371 0.0441 0.7894 0.021 Uiso 1 1 calc R . .
C32 C 0.80062(13) 0.17889(12) 0.61406(8) 0.0161(2) Uani 1 1 d . . .
C33 C 0.80703(19) 0.27811(14) 0.59810(10) 0.0317(4) Uani 1 1 d . . .
H33 H 0.8708 0.3436 0.6356 0.038 Uiso 1 1 calc R . .
C34 C 0.7205(2) 0.28177(17) 0.52745(12) 0.0462(6) Uani 1 1 d . . .
H34 H 0.7249 0.3500 0.5172 0.055 Uiso 1 1 calc R . .
C35 C 0.62843(19) 0.18702(17) 0.47213(10) 0.0352(4) Uani 1 1 d . . .
H35 H 0.5686 0.1903 0.4245 0.042 Uiso 1 1 calc R . .
C36 C 0.62339(15) 0.08752(16) 0.48613(9) 0.0281(3) Uani 1 1 d . . .
H36 H 0.5620 0.0217 0.4471 0.034 Uiso 1 1 calc R . .
C37 C 0.70795(14) 0.08328(13) 0.55719(9) 0.0221(3) Uani 1 1 d . . .
H37 H 0.7027 0.0148 0.5671 0.027 Uiso 1 1 calc R . .
C38 C 0.55668(13) 0.17897(11) 0.90169(8) 0.0142(2) Uani 1 1 d . . .
C39 C 0.43098(14) 0.13483(12) 0.89833(9) 0.0189(3) Uani 1 1 d . . .
H39 H 0.3990 0.0571 0.8850 0.023 Uiso 1 1 calc R . .
C40 C 0.35189(14) 0.20356(13) 0.91427(10) 0.0229(3) Uani 1 1 d . . .
H40 H 0.2664 0.1725 0.9117 0.027 Uiso 1 1 calc R . .
C41 C 0.39718(15) 0.31675(13) 0.93382(10) 0.0232(3) Uani 1 1 d . . .
H41 H 0.3433 0.3636 0.9450 0.028 Uiso 1 1 calc R . .
C42 C 0.52203(15) 0.36173(12) 0.93711(10) 0.0223(3) Uani 1 1 d . . .
H42 H 0.5533 0.4396 0.9506 0.027 Uiso 1 1 calc R . .
C43 C 0.60167(14) 0.29387(11) 0.92083(9) 0.0177(3) Uani 1 1 d . . .
H43 H 0.6866 0.3253 0.9227 0.021 Uiso 1 1 calc R . .
C44 C 0.77078(13) 0.10293(11) 0.98091(8) 0.0144(2) Uani 1 1 d . . .
C45 C 0.80420(14) 0.19913(12) 1.04760(8) 0.0183(3) Uani 1 1 d . . .
H45 H 0.7649 0.2571 1.0421 0.022 Uiso 1 1 calc R . .
C46 C 0.89430(15) 0.21146(13) 1.12207(9) 0.0233(3) Uani 1 1 d . . .
H46 H 0.9173 0.2780 1.1669 0.028 Uiso 1 1 calc R . .
C47 C 0.95067(15) 0.12658(14) 1.13091(9) 0.0234(3) Uani 1 1 d . . .
H47 H 1.0118 0.1346 1.1819 0.028 Uiso 1 1 calc R . .
C48 C 0.91761(15) 0.02947(13) 1.06491(9) 0.0218(3) Uani 1 1 d . . .
H48 H 0.9554 -0.0291 1.0711 0.026 Uiso 1 1 calc R . .
C49 C 0.82930(14) 0.01830(12) 0.99004(9) 0.0182(3) Uani 1 1 d . . .
H49 H 0.8086 -0.0472 0.9448 0.022 Uiso 1 1 calc R . .
C50 C 0.55078(13) -0.04817(11) 0.84730(8) 0.0147(2) Uani 1 1 d . . .
C51 C 0.47850(13) -0.09947(11) 0.76420(9) 0.0171(3) Uani 1 1 d . . .
H51 H 0.4909 -0.0645 0.7260 0.021 Uiso 1 1 calc R . .
C52 C 0.38848(14) -0.20176(12) 0.73769(9) 0.0221(3) Uani 1 1 d . . .
H52 H 0.3387 -0.2361 0.6813 0.026 Uiso 1 1 calc R . .
C53 C 0.37068(15) -0.25418(13) 0.79305(10) 0.0247(3) Uani 1 1 d . . .
H53 H 0.3099 -0.3246 0.7744 0.030 Uiso 1 1 calc R . .
C54 C 0.44147(15) -0.20368(12) 0.87527(10) 0.0221(3) Uani 1 1 d . . .
H54 H 0.4295 -0.2396 0.9131 0.027 Uiso 1 1 calc R . .
C55 C 0.53015(14) -0.10052(12) 0.90271(9) 0.0187(3) Uani 1 1 d . . .
H55 H 0.5771 -0.0653 0.9594 0.022 Uiso 1 1 calc R . .
O1 O 0.59318(9) 0.09437(8) 0.69891(6) 0.01599(18) Uani 1 1 d . . .
O2 O 0.68627(10) 0.26632(8) 0.77576(6) 0.01770(19) Uani 1 1 d . . .
O3 O 0.94970(9) 0.17362(8) 0.88317(6) 0.01652(19) Uani 1 1 d . . .
O4 O 0.89030(10) 0.32062(9) 0.94265(7) 0.0228(2) Uani 1 1 d . . .
P1 P 0.89729(3) 0.17128(3) 0.71070(2) 0.01208(6) Uani 1 1 d . . .
P2 P 0.66180(3) 0.08917(3) 0.88039(2) 0.01172(6) Uani 1 1 d . . .
Ru1 Ru 0.772494(10) 0.122504(8) 0.790286(6) 0.01099(3) Uani 1 1 d . . .
C56 C 1.0795(6) 0.6116(6) 0.6223(4) 0.0692(19) Uani 0.50 1 d P A -1
H56A H 1.0867 0.6776 0.6058 0.104 Uiso 0.50 1 calc PR A -1
H56B H 1.1625 0.5927 0.6327 0.104 Uiso 0.50 1 calc PR A -1
H56C H 1.0569 0.6265 0.6721 0.104 Uiso 0.50 1 calc PR A -1
C57 C 0.9759(6) 0.5166(5) 0.5554(3) 0.0536(15) Uani 0.50 1 d P A -1
H57A H 0.9700 0.4490 0.5710 0.064 Uiso 0.50 1 calc PR A -1
H57B H 0.8909 0.5337 0.5464 0.064 Uiso 0.50 1 calc PR A -1
C58 C 0.9189(4) 0.4055(4) 0.4187(3) 0.0374(9) Uani 0.50 1 d P A -1
H58A H 0.8315 0.4179 0.4047 0.045 Uiso 0.50 1 calc PR A -1
H58B H 0.9145 0.3396 0.4364 0.045 Uiso 0.50 1 calc PR A -1
C59 C 0.9609(5) 0.3859(5) 0.3453(3) 0.0519(13) Uani 0.50 1 d P A -1
H59A H 0.9043 0.3165 0.3031 0.078 Uiso 0.50 1 calc PR A -1
H59B H 1.0506 0.3809 0.3608 0.078 Uiso 0.50 1 calc PR A -1
H59C H 0.9552 0.4474 0.3241 0.078 Uiso 0.50 1 calc PR A -1
O5 O 1.0076(4) 0.4988(4) 0.4826(2) 0.0390(8) Uani 0.50 1 d P A -1

loop_
_atom_site_aniso_label
_atom_site_aniso_U_11
_atom_site_aniso_U_22
_atom_site_aniso_U_33
_atom_site_aniso_U_23
_atom_site_aniso_U_13
_atom_site_aniso_U_12
C1 0.0184(6) 0.0165(6) 0.0201(6) 0.0091(5) 0.0066(5) 0.0044(5)
C2 0.0245(8) 0.0235(8) 0.0433(10) 0.0143(7) -0.0017(7) 0.0079(6)
C3 0.0150(6) 0.0204(6) 0.0163(6) 0.0047(5) 0.0063(5) 0.0000(5)
C4 0.0160(7) 0.0385(9) 0.0213(7) -0.0039(6) 0.0024(6) 0.0017(6)
C5 0.0134(6) 0.0159(6) 0.0155(6) 0.0069(5) 0.0064(5) 0.0038(5)
C6 0.0160(6) 0.0154(6) 0.0208(6) 0.0066(5) 0.0065(5) 0.0040(5)
C7 0.0149(6) 0.0143(6) 0.0201(6) 0.0057(5) 0.0055(5) 0.0034(5)
C8 0.0239(7) 0.0132(6) 0.0204(7) 0.0060(5) 0.0086(5) 0.0060(5)
C9 0.0242(7) 0.0230(7) 0.0227(7) 0.0043(6) 0.0072(6) 0.0014(6)
C10 0.0364(9) 0.0272(8) 0.0218(8) 0.0036(6) 0.0052(7) 0.0031(7)
C11 0.0514(11) 0.0310(9) 0.0216(8) 0.0098(7) 0.0167(8) 0.0091(8)
C12 0.0484(11) 0.0312(9) 0.0325(9) 0.0105(7) 0.0230(8) -0.0033(8)
C13 0.0371(9) 0.0208(7) 0.0279(8) 0.0057(6) 0.0153(7) -0.0032(7)
C14 0.0160(6) 0.0119(6) 0.0201(6) 0.0048(5) 0.0048(5) 0.0023(5)
C15 0.0291(8) 0.0148(6) 0.0287(8) 0.0073(6) 0.0151(6) 0.0071(6)
C16 0.0349(9) 0.0146(6) 0.0338(8) 0.0105(6) 0.0155(7) 0.0094(6)
C17 0.0288(8) 0.0188(7) 0.0261(7) 0.0117(6) 0.0076(6) 0.0051(6)
C18 0.0284(8) 0.0220(7) 0.0205(7) 0.0095(6) 0.0097(6) 0.0079(6)
C19 0.0235(7) 0.0157(6) 0.0197(7) 0.0050(5) 0.0072(5) 0.0067(5)
C20 0.0174(6) 0.0121(5) 0.0147(6) 0.0052(5) 0.0056(5) 0.0008(5)
C21 0.0226(7) 0.0153(6) 0.0226(7) 0.0037(5) 0.0117(6) 0.0014(5)
C22 0.0325(8) 0.0145(6) 0.0264(8) 0.0015(5) 0.0151(6) 0.0000(6)
C23 0.0262(7) 0.0142(6) 0.0250(7) 0.0033(5) 0.0083(6) -0.0040(5)
C24 0.0190(7) 0.0195(7) 0.0309(8) 0.0049(6) 0.0102(6) -0.0014(5)
C25 0.0201(7) 0.0160(6) 0.0249(7) 0.0026(5) 0.0096(6) 0.0011(5)
C26 0.0128(6) 0.0128(5) 0.0143(6) 0.0027(4) 0.0047(4) 0.0015(4)
C27 0.0192(6) 0.0197(6) 0.0148(6) 0.0046(5) 0.0069(5) 0.0031(5)
C28 0.0199(7) 0.0268(7) 0.0176(6) 0.0029(5) 0.0095(5) 0.0048(6)
C29 0.0178(7) 0.0274(7) 0.0228(7) 0.0036(6) 0.0076(5) 0.0087(6)
C30 0.0195(7) 0.0248(7) 0.0216(7) 0.0088(6) 0.0054(5) 0.0089(6)
C31 0.0166(6) 0.0186(6) 0.0164(6) 0.0049(5) 0.0065(5) 0.0045(5)
C32 0.0163(6) 0.0195(6) 0.0135(6) 0.0061(5) 0.0062(5) 0.0049(5)
C33 0.0495(11) 0.0210(7) 0.0187(7) 0.0063(6) 0.0020(7) 0.0109(7)
C34 0.0775(16) 0.0344(10) 0.0232(9) 0.0125(7) 0.0014(9) 0.0274(10)
C35 0.0398(10) 0.0529(11) 0.0155(7) 0.0117(7) 0.0050(7) 0.0254(9)
C36 0.0186(7) 0.0452(10) 0.0147(7) 0.0060(6) 0.0043(5) 0.0028(7)
C37 0.0182(6) 0.0268(7) 0.0179(6) 0.0068(6) 0.0059(5) -0.0007(6)
C38 0.0153(6) 0.0162(6) 0.0123(5) 0.0050(5) 0.0052(5) 0.0063(5)
C39 0.0171(6) 0.0176(6) 0.0216(7) 0.0044(5) 0.0082(5) 0.0048(5)
C40 0.0160(6) 0.0240(7) 0.0280(8) 0.0048(6) 0.0095(6) 0.0066(5)
C41 0.0230(7) 0.0244(7) 0.0259(7) 0.0073(6) 0.0106(6) 0.0133(6)
C42 0.0261(7) 0.0161(6) 0.0276(7) 0.0064(5) 0.0123(6) 0.0087(6)
C43 0.0186(6) 0.0163(6) 0.0203(6) 0.0063(5) 0.0087(5) 0.0059(5)
C44 0.0141(6) 0.0173(6) 0.0146(6) 0.0076(5) 0.0071(5) 0.0046(5)
C45 0.0202(6) 0.0203(6) 0.0158(6) 0.0060(5) 0.0065(5) 0.0079(5)
C46 0.0248(7) 0.0263(7) 0.0162(6) 0.0054(6) 0.0047(5) 0.0070(6)
C47 0.0195(7) 0.0333(8) 0.0193(7) 0.0134(6) 0.0045(5) 0.0076(6)
C48 0.0202(7) 0.0285(7) 0.0241(7) 0.0157(6) 0.0094(6) 0.0111(6)
C49 0.0186(6) 0.0196(6) 0.0195(6) 0.0082(5) 0.0081(5) 0.0075(5)
C50 0.0145(6) 0.0127(5) 0.0193(6) 0.0063(5) 0.0087(5) 0.0035(5)
C51 0.0164(6) 0.0161(6) 0.0198(6) 0.0079(5) 0.0066(5) 0.0030(5)
C52 0.0186(7) 0.0197(7) 0.0224(7) 0.0069(5) 0.0030(5) -0.0015(5)
C53 0.0197(7) 0.0198(7) 0.0323(8) 0.0108(6) 0.0082(6) -0.0026(6)
C54 0.0222(7) 0.0210(7) 0.0280(7) 0.0133(6) 0.0130(6) 0.0026(6)
C55 0.0202(7) 0.0190(6) 0.0196(6) 0.0080(5) 0.0100(5) 0.0042(5)
O1 0.0161(4) 0.0144(4) 0.0169(4) 0.0064(4) 0.0043(4) 0.0030(4)
O2 0.0188(5) 0.0144(4) 0.0195(5) 0.0062(4) 0.0057(4) 0.0040(4)
O3 0.0151(4) 0.0188(5) 0.0137(4) 0.0040(4) 0.0047(4) 0.0025(4)
O4 0.0200(5) 0.0204(5) 0.0270(5) 0.0062(4) 0.0090(4) 0.0044(4)
P1 0.01336(15) 0.01081(14) 0.01194(14) 0.00393(11) 0.00493(11) 0.00171(11)
P2 0.01240(14) 0.01128(14) 0.01273(14) 0.00462(11) 0.00548(11) 0.00335(11)
Ru1 0.01264(5) 0.00917(5) 0.01153(5) 0.00383(3) 0.00481(4) 0.00217(3)
C56 0.055(4) 0.074(4) 0.038(3) -0.009(3) 0.001(3) -0.018(3)
C57 0.045(3) 0.065(3) 0.031(3) 0.006(3) 0.009(2) -0.012(2)
C58 0.0229(18) 0.045(2) 0.038(2) 0.010(2) 0.0087(18) 0.0018(16)
C59 0.032(2) 0.079(4) 0.039(3) 0.012(2) 0.014(2) 0.011(2)
O5 0.0282(17) 0.0423(15) 0.032(3) 0.008(3) 0.002(2) -0.0071(12)

loop_
_atom_type_symbol
_atom_type_description
_atom_type_scat_dispersion_real
_atom_type_scat_dispersion_imag
_atom_type_scat_source
C C 0.0033 0.0016 'International Tables Vol C Tables 4.2.6.8 and 6.1.1.4'
H H 0.0000 0.0000 'International Tables Vol C Tables 4.2.6.8 and 6.1.1.4'
O O 0.0106 0.0060 'International Tables Vol C Tables 4.2.6.8 and 6.1.1.4'
P P 0.1023 0.0942 'International Tables Vol C Tables 4.2.6.8 and 6.1.1.4'
Ru Ru -1.2594 0.8363 'International Tables Vol C Tables 4.2.6.8 and 6.1.1.4'

loop_
_exptl_crystal_face_index_h
_exptl_crystal_face_index_k
_exptl_crystal_face_index_l
_exptl_crystal_face_perp_dist
_exptl_oxdiff_crystal_face_indexfrac_h
_exptl_oxdiff_crystal_face_indexfrac_k
_exptl_oxdiff_crystal_face_indexfrac_l
_exptl_oxdiff_crystal_face_x
_exptl_oxdiff_crystal_face_y
_exptl_oxdiff_crystal_face_z
0 1 -4 0.0953 -0.0000 1.0000 -4.0000 0.0369 0.1096 -0.1153
-1 1 0 0.1012 -1.0000 1.0000 -0.0000 -0.0077 -0.0396 -0.0662
-1 1 -1 0.0987 -1.0000 1.0000 -1.0000 0.0147 -0.0102 -0.0888
1 -1 1 0.1074 1.0000 -1.0000 1.0000 -0.0147 0.0102 0.0888
1 1 0 0.0983 1.0000 1.0000 0.0001 -0.0976 0.0236 0.0164
0 2 -1 0.0824 -0.0000 2.0000 -1.0000 -0.0829 0.0134 -0.0723
-1 -1 0 0.1100 -1.0000 -1.0000 -0.0001 0.0976 -0.0236 -0.0164
1 -1 -1 0.0901 1.0000 -1.0000 -1.0000 0.0301 0.0690 0.0435
0 0 1 0.0756 0.0000 0.0000 1.0000 -0.0224 -0.0294 0.0226
-2 1 4 0.1034 -2.0000 1.0000 3.9999 -0.0523 -0.1887 -0.0170
2 1 -3 0.1233 2.0000 1.0000 -2.9999 -0.0754 0.1434 -0.0101
-2 -1 3 0.1082 -2.0000 -1.0000 2.9999 0.0754 -0.1434 0.0101
4 -1 -2 0.1191 4.0000 -1.0000 -1.9998 -0.0825 0.1931 0.1448
0 -1 0 0.0618 0.0000 -1.0000 -0.0000 0.0527 0.0080 0.0249
0 1 0 0.0752 -0.0000 1.0000 0.0000 -0.0527 -0.0080 -0.0249
0 -1 -3 0.0772 -0.0000 -1.0000 -3.0000 0.1199 0.0961 -0.0430
0 1 -1 0.0909 -0.0000 1.0000 -1.0000 -0.0303 0.0214 -0.0475
1 1 -1 0.1035 1.0000 1.0000 -0.9999 -0.0752 0.0530 -0.0062
0 1 1 0.0754 -0.0000 1.0000 1.0000 -0.0751 -0.0373 -0.0023
-1 3 0 0.0824 -1.0000 3.0000 -0.0000 -0.1130 -0.0555 -0.1159
0 -1 1 0.0561 0.0000 -1.0000 1.0000 0.0303 -0.0214 0.0475

loop_
_geom_angle_atom_site_label_1
_geom_angle_atom_site_label_2
_geom_angle_atom_site_label_3
_geom_angle
C2 C1 Ru1 173.96(11)
O1 C1 C2 119.13(13)
O1 C1 Ru1 55.06(7)
O2 C1 C2 122.62(13)
O2 C1 O1 118.25(13)
O2 C1 Ru1 63.20(7)
C1 C2 H2A 109.5
C1 C2 H2B 109.5
C1 C2 H2C 109.5
H2A C2 H2B 109.5
H2A C2 H2C 109.5
H2B C2 H2C 109.5
O3 C3 C4 115.23(13)
O4 C3 C4 120.60(13)
O4 C3 O3 124.17(13)
C3 C4 H4A 109.5
C3 C4 H4B 109.5
C3 C4 H4C 109.5
H4A C4 H4B 109.5
H4A C4 H4C 109.5
H4B C4 H4C 109.5
C6 C5 Ru1 169.03(12)
C5 C6 C7 178.80(16)
C6 C7 C8 119.71(13)
C6 C7 C14 121.31(13)
C14 C7 C8 118.97(12)
C9 C8 C7 120.56(13)
C13 C8 C7 120.98(13)
C13 C8 C9 118.45(14)
C8 C9 H9 119.6
C10 C9 C8 120.73(15)
C10 C9 H9 119.6
C9 C10 H10 119.9
C11 C10 C9 120.11(16)
C11 C10 H10 119.9
C10 C11 H11 120.2
C10 C11 C12 119.54(16)
C12 C11 H11 120.2
C11 C12 H12 119.7
C11 C12 C13 120.53(17)
C13 C12 H12 119.7
C8 C13 C12 120.56(16)
C8 C13 H13 119.7
C12 C13 H13 119.7
C15 C14 C7 121.06(13)
C19 C14 C7 120.72(12)
C19 C14 C15 118.15(13)
C14 C15 H15 119.7
C16 C15 C14 120.68(14)
C16 C15 H15 119.7
C15 C16 H16 119.8
C17 C16 C15 120.47(14)
C17 C16 H16 119.8
C16 C17 H17 120.2
C16 C17 C18 119.50(14)
C18 C17 H17 120.3
C17 C18 H18 119.8
C17 C18 C19 120.31(14)
C19 C18 H18 119.8
C14 C19 H19 119.6
C18 C19 C14 120.86(13)
C18 C19 H19 119.6
C21 C20 C25 119.07(13)
C21 C20 P1 119.38(10)
C25 C20 P1 121.51(11)
C20 C21 H21 119.9
C20 C21 C22 120.29(14)
C22 C21 H21 119.9
C21 C22 H22 120.0
C23 C22 C21 120.03(14)
C23 C22 H22 120.0
C22 C23 H23 120.0
C24 C23 C22 120.03(14)
C24 C23 H23 120.0
C23 C24 H24 119.9
C23 C24 C25 120.25(14)
C25 C24 H24 119.9
C20 C25 H25 119.9
C24 C25 C20 120.29(14)
C24 C25 H25 119.9
C27 C26 P1 121.58(11)
C31 C26 C27 119.20(13)
C31 C26 P1 118.84(10)
C26 C27 H27 119.8
C28 C27 C26 120.44(14)
C28 C27 H27 119.8
C27 C28 H28 120.0
C27 C28 C29 120.06(13)
C29 C28 H28 120.0
C28 C29 H29 120.1
C28 C29 C30 119.88(14)
C30 C29 H29 120.1
C29 C30 H30 119.9
C29 C30 C31 120.28(14)
C31 C30 H30 119.9
C26 C31 H31 119.9
C30 C31 C26 120.12(13)
C30 C31 H31 119.9
C33 C32 C37 118.79(14)
C33 C32 P1 122.47(11)
C37 C32 P1 118.45(11)
C32 C33 H33 119.9
C32 C33 C34 120.24(17)
C34 C33 H33 119.9
C33 C34 H34 119.8
C35 C34 C33 120.45(18)
C35 C34 H34 119.8
C34 C35 H35 120.1
C36 C35 C34 119.88(16)
C36 C35 H35 120.1
C35 C36 H36 119.9
C35 C36 C37 120.12(16)
C37 C36 H36 119.9
C32 C37 H37 119.8
C36 C37 C32 120.49(15)
C36 C37 H37 119.8
C39 C38 C43 118.79(12)
C39 C38 P2 121.09(10)
C43 C38 P2 120.12(10)
C38 C39 H39 119.7
C40 C39 C38 120.66(13)
C40 C39 H39 119.7
C39 C40 H40 119.9
C41 C40 C39 120.28(14)
C41 C40 H40 119.9
C40 C41 H41 120.2
C40 C41 C42 119.64(14)
C42 C41 H41 120.2
C41 C42 H42 119.7
C41 C42 C43 120.61(14)
C43 C42 H42 119.7
C38 C43 H43 120.0
C42 C43 C38 120.02(13)
C42 C43 H43 120.0
C45 C44 C49 118.89(13)
C45 C44 P2 121.51(10)
C49 C44 P2 119.44(10)
C44 C45 H45 119.6
C46 C45 C44 120.83(14)
C46 C45 H45 119.6
C45 C46 H46 120.0
C47 C46 C45 119.92(14)
C47 C46 H46 120.0
C46 C47 H47 120.0
C46 C47 C48 119.95(14)
C48 C47 H47 120.0
C47 C48 H48 120.0
C49 C48 C47 119.95(14)
C49 C48 H48 120.0
C44 C49 H49 119.8
C48 C49 C44 120.44(14)
C48 C49 H49 119.8
C51 C50 P2 118.54(10)
C55 C50 C51 119.24(13)
C55 C50 P2 122.10(11)
C50 C51 H51 120.1
C52 C51 C50 119.83(13)
C52 C51 H51 120.1
C51 C52 H52 119.8
C51 C52 C53 120.48(14)
C53 C52 H52 119.8
C52 C53 H53 120.0
C54 C53 C52 119.94(14)
C54 C53 H53 120.0
C53 C54 H54 119.9
C53 C54 C55 120.12(14)
C55 C54 H54 119.9
C50 C55 H55 119.8
C54 C55 C50 120.37(14)
C54 C55 H55 119.8
C1 O1 Ru1 95.15(8)
C1 O2 Ru1 87.51(8)
C3 O3 Ru1 115.28(9)
C20 P1 Ru1 113.31(4)
C26 P1 C20 101.24(6)
C26 P1 C32 105.41(6)
C26 P1 Ru1 116.84(4)
C32 P1 C20 104.82(6)
C32 P1 Ru1 113.78(5)
C38 P2 Ru1 116.07(4)
C44 P2 C38 104.79(6)
C44 P2 Ru1 113.30(4)
C50 P2 C38 101.59(6)
C50 P2 C44 103.38(6)
C50 P2 Ru1 116.08(4)
C5 Ru1 C1 121.89(5)
C5 Ru1 O1 92.16(5)
C5 Ru1 O2 150.96(5)
C5 Ru1 O3 95.83(5)
C5 Ru1 P1 92.54(4)
C5 Ru1 P2 91.31(4)
O1 Ru1 C1 29.78(4)
O1 Ru1 O2 59.06(4)
O1 Ru1 P1 93.90(3)
O1 Ru1 P2 89.94(3)
O2 Ru1 C1 29.29(4)
O2 Ru1 P1 86.19(3)
O2 Ru1 P2 92.37(3)
O3 Ru1 C1 142.15(4)
O3 Ru1 O1 171.89(4)
O3 Ru1 O2 112.87(4)
O3 Ru1 P1 84.41(3)
O3 Ru1 P2 91.23(3)
P1 Ru1 C1 90.44(3)
P2 Ru1 C1 90.91(3)
P2 Ru1 P1 174.454(12)
C56 C57 H57A 109.9
C56 C57 H57B 109.9
H57A C57 H57B 108.3
O5 C57 C56 108.7(5)
O5 C57 H57A 109.9
O5 C57 H57B 109.9
H58A C58 H58B 108.2
C59 C58 H58A 109.7
C59 C58 H58B 109.7
O5 C58 H58A 109.7
O5 C58 H58B 109.7
O5 C58 C59 109.7(4)
C58 O5 C57 111.6(4)

loop_
_geom_bond_atom_site_label_1
_geom_bond_atom_site_label_2
_geom_bond_distance
C1 C2 1.496(2)
C1 O1 1.2791(17)
C1 O2 1.2557(17)
C1 Ru1 2.5647(14)
C2 H2A 0.9800
C2 H2B 0.9800
C2 H2C 0.9800
C3 C4 1.505(2)
C3 O3 1.2963(17)
C3 O4 1.2307(18)
C4 H4A 0.9800
C4 H4B 0.9800
C4 H4C 0.9800
C5 C6 1.2635(19)
C5 Ru1 1.8468(13)
C6 C7 1.3569(19)
C7 C8 1.492(2)
C7 C14 1.4819(19)
C8 C9 1.400(2)
C8 C13 1.388(2)
C9 H9 0.9500
C9 C10 1.390(2)
C10 H10 0.9500
C10 C11 1.382(3)
C11 H11 0.9500
C11 C12 1.385(3)
C12 H12 0.9500
C12 C13 1.390(2)
C13 H13 0.9500
C14 C15 1.4031(19)
C14 C19 1.397(2)
C15 H15 0.9500
C15 C16 1.388(2)
C16 H16 0.9500
C16 C17 1.384(2)
C17 H17 0.9500
C17 C18 1.388(2)
C18 H18 0.9500
C18 C19 1.388(2)
C19 H19 0.9500
C20 C21 1.3946(19)
C20 C25 1.397(2)
C20 P1 1.8359(13)
C21 H21 0.9500
C21 C22 1.396(2)
C22 H22 0.9500
C22 C23 1.385(2)
C23 H23 0.9500
C23 C24 1.383(2)
C24 H24 0.9500
C24 C25 1.391(2)
C25 H25 0.9500
C26 C27 1.4013(19)
C26 C31 1.3926(19)
C26 P1 1.8192(14)
C27 H27 0.9500
C27 C28 1.385(2)
C28 H28 0.9500
C28 C29 1.389(2)
C29 H29 0.9500
C29 C30 1.389(2)
C30 H30 0.9500
C30 C31 1.391(2)
C31 H31 0.9500
C32 C33 1.390(2)
C32 C37 1.396(2)
C32 P1 1.8209(14)
C33 H33 0.9500
C33 C34 1.391(2)
C34 H34 0.9500
C34 C35 1.379(3)
C35 H35 0.9500
C35 C36 1.379(3)
C36 H36 0.9500
C36 C37 1.389(2)
C37 H37 0.9500
C38 C39 1.3952(19)
C38 C43 1.4032(19)
C38 P2 1.8370(13)
C39 H39 0.9500
C39 C40 1.392(2)
C40 H40 0.9500
C40 C41 1.382(2)
C41 H41 0.9500
C41 C42 1.390(2)
C42 H42 0.9500
C42 C43 1.391(2)
C43 H43 0.9500
C44 C45 1.3922(19)
C44 C49 1.3985(19)
C44 P2 1.8282(14)
C45 H45 0.9500
C45 C46 1.389(2)
C46 H46 0.9500
C46 C47 1.387(2)
C47 H47 0.9500
C47 C48 1.393(2)
C48 H48 0.9500
C48 C49 1.390(2)
C49 H49 0.9500
C50 C51 1.3991(19)
C50 C55 1.3989(19)
C50 P2 1.8225(13)
C51 H51 0.9500
C51 C52 1.3893(19)
C52 H52 0.9500
C52 C53 1.390(2)
C53 H53 0.9500
C53 C54 1.382(2)
C54 H54 0.9500
C54 C55 1.389(2)
C55 H55 0.9500
O1 Ru1 2.1110(10)
O2 Ru1 2.2914(10)
O3 Ru1 2.0675(10)
P1 Ru1 2.3844(3)
P2 Ru1 2.3787(3)
C56 H56A 0.9800
C56 H56B 0.9800
C56 H56C 0.9800
C56 C57 1.500(7)
C57 H57A 0.9900
C57 H57B 0.9900
C57 O5 1.426(7)
C58 H58A 0.9900
C58 H58B 0.9900
C58 C59 1.498(6)
C58 O5 1.408(6)
C59 H59A 0.9800
C59 H59B 0.9800
C59 H59C 0.9800

loop_
_geom_torsion_atom_site_label_1
_geom_torsion_atom_site_label_2
_geom_torsion_atom_site_label_3
_geom_torsion_atom_site_label_4
_geom_torsion
C1 O1 Ru1 C5 -176.76(9)
C1 O1 Ru1 O2 -0.86(8)
C1 O1 Ru1 P1 -84.06(8)
C1 O1 Ru1 P2 91.94(8)
C1 O2 Ru1 C5 9.36(14)
C1 O2 Ru1 O1 0.88(8)
C1 O2 Ru1 O3 -179.97(8)
C1 O2 Ru1 P1 97.73(8)
C1 O2 Ru1 P2 -87.63(8)
C2 C1 O1 Ru1 -178.03(13)
C2 C1 O2 Ru1 178.14(15)
C3 O3 Ru1 C1 25.38(13)
C3 O3 Ru1 C5 -159.13(10)
C3 O3 Ru1 O2 25.41(10)
C3 O3 Ru1 P1 108.87(9)
C3 O3 Ru1 P2 -67.69(9)
C4 C3 O3 Ru1 -179.29(10)
C6 C5 Ru1 C1 4.8(6)
C6 C5 Ru1 O1 6.7(6)
C6 C5 Ru1 O2 -0.6(7)
C6 C5 Ru1 O3 -171.9(6)
C6 C5 Ru1 P1 -87.3(6)
C6 C5 Ru1 P2 96.7(6)
C6 C7 C8 C9 -133.70(15)
C6 C7 C8 C13 45.5(2)
C6 C7 C14 C15 -157.93(14)
C6 C7 C14 C19 19.2(2)
C7 C8 C9 C10 -179.14(15)
C7 C8 C13 C12 177.62(16)
C7 C14 C15 C16 177.12(15)
C7 C14 C19 C18 -178.47(14)
C8 C7 C14 C15 20.5(2)
C8 C7 C14 C19 -162.34(13)
C8 C9 C10 C11 0.8(3)
C9 C8 C13 C12 -3.2(3)
C9 C10 C11 C12 -1.7(3)
C10 C11 C12 C13 0.2(3)
C11 C12 C13 C8 2.3(3)
C13 C8 C9 C10 1.6(2)
C14 C7 C8 C9 47.8(2)
C14 C7 C8 C13 -132.96(15)
C14 C15 C16 C17 1.2(3)
C15 C14 C19 C18 -1.3(2)
C15 C16 C17 C18 -1.0(3)
C16 C17 C18 C19 -0.4(2)
C17 C18 C19 C14 1.5(2)
C19 C14 C15 C16 -0.1(2)
C20 C21 C22 C23 1.8(2)
C20 P1 Ru1 C1 95.41(6)
C20 P1 Ru1 C5 -142.65(6)
C20 P1 Ru1 O1 125.01(6)
C20 P1 Ru1 O2 66.41(6)
C20 P1 Ru1 O3 -47.03(6)
C21 C20 C25 C24 0.5(2)
C21 C20 P1 C26 -158.22(12)
C21 C20 P1 C32 92.34(12)
C21 C20 P1 Ru1 -32.28(13)
C21 C22 C23 C24 -0.1(3)
C22 C23 C24 C25 -1.3(3)
C23 C24 C25 C20 1.1(2)
C25 C20 C21 C22 -2.0(2)
C25 C20 P1 C26 19.31(13)
C25 C20 P1 C32 -90.13(13)
C25 C20 P1 Ru1 145.25(11)
C26 C27 C28 C29 1.2(2)
C26 P1 Ru1 C1 -147.47(6)
C26 P1 Ru1 C5 -25.53(6)
C26 P1 Ru1 O1 -117.86(5)
C26 P1 Ru1 O2 -176.47(5)
C26 P1 Ru1 O3 70.09(6)
C27 C26 C31 C30 -0.5(2)
C27 C26 P1 C20 -83.96(12)
C27 C26 P1 C32 25.02(13)
C27 C26 P1 Ru1 152.48(10)
C27 C28 C29 C30 -0.7(2)
C28 C29 C30 C31 -0.4(2)
C29 C30 C31 C26 1.0(2)
C31 C26 C27 C28 -0.6(2)
C31 C26 P1 C20 88.90(11)
C31 C26 P1 C32 -162.11(11)
C31 C26 P1 Ru1 -34.65(12)
C32 C33 C34 C35 -0.7(3)
C32 P1 Ru1 C1 -24.21(6)
C32 P1 Ru1 C5 97.73(7)
C32 P1 Ru1 O1 5.40(6)
C32 P1 Ru1 O2 -53.21(6)
C32 P1 Ru1 O3 -166.65(6)
C33 C32 C37 C36 -0.3(2)
C33 C32 P1 C20 -11.89(15)
C33 C32 P1 C26 -118.27(14)
C33 C32 P1 Ru1 112.44(13)
C33 C34 C35 C36 -1.1(3)
C34 C35 C36 C37 2.2(3)
C35 C36 C37 C32 -1.5(2)
C37 C32 C33 C34 1.4(3)
C37 C32 P1 C20 174.38(11)
C37 C32 P1 C26 68.00(12)
C37 C32 P1 Ru1 -61.30(12)
C38 C39 C40 C41 -0.1(2)
C38 P2 Ru1 C1 -28.24(6)
C38 P2 Ru1 C5 -150.16(6)
C38 P2 Ru1 O1 -58.01(5)
C38 P2 Ru1 O2 1.03(5)
C38 P2 Ru1 O3 113.97(6)
C39 C38 C43 C42 0.9(2)
C39 C38 P2 C44 -101.14(12)
C39 C38 P2 C50 6.22(13)
C39 C38 P2 Ru1 133.09(10)
C39 C40 C41 C42 0.3(2)
C40 C41 C42 C43 0.1(2)
C41 C42 C43 C38 -0.7(2)
C43 C38 C39 C40 -0.5(2)
C43 C38 P2 C44 79.60(12)
C43 C38 P2 C50 -173.03(11)
C43 C38 P2 Ru1 -46.17(12)
C44 C45 C46 C47 -1.0(2)
C44 P2 Ru1 C1 -149.58(6)
C44 P2 Ru1 C5 88.50(6)
C44 P2 Ru1 O1 -179.35(5)
C44 P2 Ru1 O2 -120.32(5)
C44 P2 Ru1 O3 -7.37(6)
C45 C44 C49 C48 1.1(2)
C45 C44 P2 C38 -28.33(13)
C45 C44 P2 C50 -134.37(12)
C45 C44 P2 Ru1 99.16(11)
C45 C46 C47 C48 0.5(2)
C46 C47 C48 C49 0.7(2)
C47 C48 C49 C44 -1.6(2)
C49 C44 C45 C46 0.1(2)
C49 C44 P2 C38 156.23(11)
C49 C44 P2 C50 50.19(12)
C49 C44 P2 Ru1 -76.28(11)
C50 C51 C52 C53 -0.7(2)
C50 P2 Ru1 C1 91.00(6)
C50 P2 Ru1 C5 -30.92(6)
C50 P2 Ru1 O1 61.23(6)
C50 P2 Ru1 O2 120.26(6)
C50 P2 Ru1 O3 -126.79(6)
C51 C50 C55 C54 1.8(2)
C51 C50 P2 C38 89.99(12)
C51 C50 P2 C44 -161.55(11)
C51 C50 P2 Ru1 -36.87(12)
C51 C52 C53 C54 1.0(2)
C52 C53 C54 C55 0.2(2)
C53 C54 C55 C50 -1.5(2)
C55 C50 C51 C52 -0.6(2)
C55 C50 P2 C38 -86.13(12)
C55 C50 P2 C44 22.33(13)
C55 C50 P2 Ru1 147.01(10)
O1 C1 O2 Ru1 -1.41(13)
O1 C1 Ru1 C5 3.82(10)
O1 C1 Ru1 O2 178.48(14)
O1 C1 Ru1 O3 178.53(7)
O1 C1 Ru1 P1 97.09(8)
O1 C1 Ru1 P2 -88.29(8)
O2 C1 O1 Ru1 1.54(14)
O2 C1 Ru1 C5 -174.67(8)
O2 C1 Ru1 O1 -178.48(14)
O2 C1 Ru1 O3 0.04(12)
O2 C1 Ru1 P1 -81.40(8)
O2 C1 Ru1 P2 93.23(8)
O4 C3 O3 Ru1 0.93(18)
P1 C20 C21 C22 175.60(12)
P1 C20 C25 C24 -177.00(12)
P1 C26 C27 C28 172.29(11)
P1 C26 C31 C30 -173.59(11)
P1 C32 C33 C34 -172.36(16)
P1 C32 C37 C36 173.69(12)
P2 C38 C39 C40 -179.75(11)
P2 C38 C43 C42 -179.86(11)
P2 C44 C45 C46 -175.32(12)
P2 C44 C49 C48 176.68(11)
P2 C50 C51 C52 -176.86(11)
P2 C50 C55 C54 177.84(11)
C56 C57 O5 C58 175.8(6)
C59 C58 O5 C57 -176.4(5)
